data_7107989
loop_
_publ_author_name
'Huan Zhang'
'Ying Lu'
'Zhi-Ming Zhang'
'Hai Fu'
'Yangguang Li'
'Dmytro Denysenko'
'Dirk Volkmer'
'Enbo Wang'

_publ_section_title
;
 A 12-connected metal-organic framework constructed from an unprecedented
 cyclic dodecanuclear copper cluster
;
_journal_name_full Chem.Commun.
_journal_page_first 7295
_journal_paper_doi 10.1039/c2cc32120c
_journal_volume 48
_journal_year 2012
_chemical_formula_moiety 'Na, Cu, C9H3O6, C3H3N2, H2O'
_chemical_formula_sum 'C72 H90 Cu12 N12 Na4 O65'
_chemical_formula_weight 3018.00
_chemical_name_common H2Na4(Cu12(OH)6(pz)6(BTC)6)23H2O
_chemical_name_systematic
;
?
;
_space_group_IT_number 205
_symmetry_cell_setting cubic
_symmetry_space_group_name_Hall '-P 2ac 2ab 3'
_symmetry_space_group_name_H-M 'P a -3'
_atom_sites_solution_hydrogens geom
_atom_sites_solution_primary direct
_atom_sites_solution_secondary difmap
_audit_creation_method SHELXL-97
_cell_angle_alpha 90.00
_cell_angle_beta 90.00
_cell_angle_gamma 90.00
_cell_formula_units_Z 4
_cell_length_a 24.3984(7)
_cell_length_b 24.3984(7)
_cell_length_c 24.3984(7)
_cell_measurement_reflns_used 70577
_cell_measurement_temperature 296(2)
_cell_measurement_theta_max 25.03
_cell_measurement_theta_min 1.45
_cell_volume 14523.9(7)
_computing_cell_refinement 'SMART (Bruker, 1997)'
_computing_data_collection 'SMART (Bruker, 1997)'
_computing_data_reduction SAINT
_computing_molecular_graphics 'SHELXTL-PLUS (Sheldrick, 1990)'
_computing_publication_material SHELXL-97
_computing_structure_refinement 'SHELXL-97 (Sheldrick, 1997)'
_computing_structure_solution 'SHELXS-97 (Sheldrick, 1990)'
_diffrn_ambient_temperature 296(2)
_diffrn_measured_fraction_theta_full 0.998
_diffrn_measured_fraction_theta_max 0.998
_diffrn_measurement_device_type 'Bruker APEX CCD area-detector'
_diffrn_measurement_method '\w scans'
_diffrn_radiation_monochromator graphite
_diffrn_radiation_source 'fine-focus sealed tube'
_diffrn_radiation_type MoK\a
_diffrn_radiation_wavelength 0.71073
_diffrn_reflns_av_R_equivalents 0.0740
_diffrn_reflns_av_sigmaI/netI 0.0303
_diffrn_reflns_limit_h_max 28
_diffrn_reflns_limit_h_min -26
_diffrn_reflns_limit_k_max 28
_diffrn_reflns_limit_k_min -26
_diffrn_reflns_limit_l_max 28
_diffrn_reflns_limit_l_min -18
_diffrn_reflns_number 70247
_diffrn_reflns_theta_full 24.99
_diffrn_reflns_theta_max 24.99
_diffrn_reflns_theta_min 2.36
_exptl_absorpt_coefficient_mu 1.814
_exptl_absorpt_correction_T_max 0.635
_exptl_absorpt_correction_T_min 0.597
_exptl_crystal_colour blue
_exptl_crystal_density_diffrn 1.380
_exptl_crystal_density_method 'not measured'
_exptl_crystal_description block
_exptl_crystal_F_000 5594
_exptl_crystal_size_max 0.29
_exptl_crystal_size_mid 0.27
_exptl_crystal_size_min 0.25
_platon_squeeze_details
;
;
_refine_diff_density_max 1.111
_refine_diff_density_min -1.006
_refine_diff_density_rms 0.135
_refine_ls_extinction_method none
_refine_ls_goodness_of_fit_ref 1.075
_refine_ls_hydrogen_treatment mixed
_refine_ls_matrix_type full
_refine_ls_number_parameters 262
_refine_ls_number_reflns 4252
_refine_ls_number_restraints 27
_refine_ls_restrained_S_all 1.083
_refine_ls_R_factor_all 0.0687
_refine_ls_R_factor_gt 0.0533
_refine_ls_shift/su_max 0.001
_refine_ls_shift/su_mean 0.000
_refine_ls_structure_factor_coef Fsqd
_refine_ls_weighting_details 'calc w=1/[\s^2^(Fo^2^)+(0.0344P)^2^+120.8435P] where P=(Fo^2^+2Fc^2^)/3'
_refine_ls_weighting_scheme calc
_refine_ls_wR_factor_gt 0.1399
_refine_ls_wR_factor_ref 0.1460
_reflns_number_gt 3431
_reflns_number_total 4252
_reflns_threshold_expression >2sigma(I)
_cod_data_source_file c2cc32120c.txt
_cod_data_source_block lu1
_cod_original_sg_symbol_H-M Pa-3
_cod_database_code 7107989

loop_
_symmetry_equiv_pos_as_xyz
'x, y, z'
'-x+1/2, -y, z+1/2'
'-x, y+1/2, -z+1/2'
'x+1/2, -y+1/2, -z'
'z, x, y'
'z+1/2, -x+1/2, -y'
'-z+1/2, -x, y+1/2'
'-z, x+1/2, -y+1/2'
'y, z, x'
'-y, z+1/2, -x+1/2'
'y+1/2, -z+1/2, -x'
'-y+1/2, -z, x+1/2'
'-x, -y, -z'
'x-1/2, y, -z-1/2'
'x, -y-1/2, z-1/2'
'-x-1/2, y-1/2, z'
'-z, -x, -y'
'-z-1/2, x-1/2, y'
'z-1/2, x, -y-1/2'
'z, -x-1/2, y-1/2'
'-y, -z, -x'
'y, -z-1/2, x-1/2'
'-y-1/2, z-1/2, x'
'y-1/2, z, -x-1/2'

loop_
_atom_site_label
_atom_site_type_symbol
_atom_site_fract_x
_atom_site_fract_y
_atom_site_fract_z
_atom_site_U_iso_or_equiv
_atom_site_adp_type
_atom_site_occupancy
_atom_site_symmetry_multiplicity
_atom_site_calc_flag
_atom_site_refinement_flags
Cu1 Cu 0.78169(3) 0.10923(3) 0.06471(3) 0.0267(2) Uani 1 1 d D
Cu2 Cu 0.80254(3) 0.00803(3) 0.15265(3) 0.0271(2) Uani 1 1 d D
O1 O 0.80422(17) 0.10490(16) -0.01226(15) 0.0291(9) Uani 1 1 d .
O2 O 0.7264(2) 0.0627(3) -0.0287(2) 0.0674(18) Uani 1 1 d .
O3 O 0.93839(16) 0.13081(17) -0.16429(17) 0.0311(9) Uani 1 1 d .
O4 O 0.73521(18) 0.0266(2) -0.28437(18) 0.0431(12) Uani 1 1 d .
O5 O 0.9176(2) 0.1010(3) -0.2471(2) 0.0703(18) Uani 1 1 d .
O6 O 0.66735(17) 0.04946(18) -0.22713(17) 0.0366(10) Uani 1 1 d .
O7 O 0.81379(19) 0.04013(17) 0.08234(17) 0.0366(11) Uani 1 1 d D
H7D H 0.829(2) 0.0217(13) 0.0573(10) 0.044 Uiso 1 1 d D
N1 N 0.7791(2) 0.0794(2) 0.1789(2) 0.0371(13) Uani 1 1 d .
N2 N 0.7705(2) 0.1211(2) 0.1431(2) 0.0381(13) Uani 1 1 d .
C1 C 0.7849(2) 0.0803(2) -0.1044(2) 0.0291(13) Uani 1 1 d .
C2 C 0.7700(3) 0.0823(3) -0.0441(3) 0.0342(14) Uani 1 1 d .
C3 C 0.8502(2) 0.0920(3) -0.1774(2) 0.0313(14) Uani 1 1 d .
C4 C 0.8371(2) 0.0953(2) -0.1223(2) 0.0303(13) Uani 1 1 d .
H4A H 0.8630 0.1076 -0.0973 0.036 Uiso 1 1 calc R
C5 C 0.7459(2) 0.0630(2) -0.1423(2) 0.0304(13) Uani 1 1 d .
H5A H 0.7109 0.0535 -0.1306 0.036 Uiso 1 1 calc R
C12 C 0.7591(2) 0.0599(2) -0.1975(2) 0.0289(13) Uani 1 1 d .
C11 C 0.7174(3) 0.0437(2) -0.2394(2) 0.0309(14) Uani 1 1 d .
C10 C 0.8112(2) 0.0737(3) -0.2147(2) 0.0333(14) Uani 1 1 d .
H10A H 0.8202 0.0708 -0.2517 0.040 Uiso 1 1 calc R
C9 C 0.9056(3) 0.1088(3) -0.1979(3) 0.0375(15) Uani 1 1 d .
C8 C 0.7610(4) 0.1661(3) 0.1727(3) 0.066(3) Uani 1 1 d .
H8A H 0.7530 0.2004 0.1580 0.079 Uiso 1 1 calc R
C7 C 0.7757(4) 0.1003(4) 0.2299(3) 0.063(2) Uani 1 1 d .
H7A H 0.7803 0.0802 0.2619 0.075 Uiso 1 1 calc R
C6 C 0.7645(5) 0.1549(4) 0.2280(3) 0.077(3) Uani 1 1 d .
H6A H 0.7603 0.1791 0.2572 0.092 Uiso 1 1 calc R
Na1 Na 0.9244(5) 0.0772(6) -0.3384(5) 0.090(4) Uani 0.33 1 d PU
O1W O 0.8435(15) 0.0132(15) -0.3476(15) 0.171(8) Uiso 0.33 1 d PU
O2W O 0.8571(6) 0.1429(6) -0.3571(6) 0.201(7) Uiso 1 3 d SU
O3W O 0.9349(6) 0.0651(6) -0.4349(6) 0.223(7) Uiso 1 3 d SU
O4W O 0.9449(17) -0.0109(17) -0.2980(17) 0.198(11) Uiso 0.33 1 d PU
O5W O 1.0179(19) 0.0627(19) -0.3264(19) 0.222(10) Uiso 0.33 1 d PU
Na2 Na 0.9357(9) -0.0172(10) 0.0807(10) 0.076(6) Uani 0.17 1 d PU
Na3 Na 1.0996(11) 0.1004(13) -0.3598(11) 0.103(8) Uani 0.17 1 d PU
O7W O 0.6294(15) -0.0457(15) -0.1265(15) 0.172(13) Uiso 0.33 1 d P
O8W O 0.8474(12) -0.0372(12) -0.0130(13) 0.139(10) Uiso 0.33 1 d P

loop_
_atom_site_aniso_label
_atom_site_aniso_U_11
_atom_site_aniso_U_22
_atom_site_aniso_U_33
_atom_site_aniso_U_23
_atom_site_aniso_U_13
_atom_site_aniso_U_12
Cu1 0.0352(4) 0.0217(4) 0.0231(4) 0.0009(3) 0.0035(3) 0.0055(3)
Cu2 0.0317(4) 0.0246(4) 0.0249(4) 0.0050(3) 0.0042(3) 0.0019(3)
O1 0.036(2) 0.031(2) 0.020(2) -0.0018(17) -0.0048(18) 0.0010(19)
O2 0.054(3) 0.107(5) 0.040(3) -0.011(3) 0.011(3) -0.040(3)
O3 0.022(2) 0.038(2) 0.033(2) -0.0066(19) -0.0037(18) -0.0005(18)
O4 0.036(3) 0.058(3) 0.035(3) -0.021(2) -0.006(2) -0.005(2)
O5 0.047(3) 0.126(5) 0.038(3) -0.031(3) 0.013(2) -0.028(3)
O6 0.027(2) 0.048(3) 0.035(2) -0.003(2) -0.0073(19) 0.002(2)
O7 0.056(3) 0.026(2) 0.028(2) 0.0037(18) 0.013(2) 0.013(2)
N1 0.049(3) 0.037(3) 0.026(3) 0.000(2) 0.007(2) 0.009(3)
N2 0.054(4) 0.032(3) 0.028(3) -0.001(2) 0.008(3) 0.011(3)
C1 0.030(3) 0.034(3) 0.024(3) -0.005(3) 0.000(3) -0.002(3)
C2 0.036(4) 0.038(4) 0.029(3) 0.001(3) 0.000(3) -0.002(3)
C3 0.023(3) 0.041(4) 0.030(3) -0.008(3) -0.004(3) 0.001(3)
C4 0.026(3) 0.035(3) 0.029(3) -0.007(3) -0.006(3) -0.004(3)
C5 0.026(3) 0.035(3) 0.029(3) -0.004(3) -0.002(3) -0.005(3)
C12 0.024(3) 0.031(3) 0.032(3) -0.006(3) -0.006(3) -0.001(3)
C11 0.036(4) 0.025(3) 0.031(3) -0.003(3) -0.011(3) 0.000(3)
C10 0.030(3) 0.045(4) 0.025(3) -0.011(3) -0.003(3) -0.001(3)
C9 0.032(3) 0.047(4) 0.033(4) -0.009(3) 0.001(3) -0.002(3)
C8 0.117(8) 0.038(4) 0.043(4) -0.009(4) 0.005(5) 0.032(5)
C7 0.092(7) 0.071(6) 0.025(4) -0.001(4) 0.011(4) 0.028(5)
C6 0.136(9) 0.059(5) 0.036(4) -0.017(4) 0.000(5) 0.042(6)
Na1 0.088(7) 0.124(8) 0.057(6) -0.020(6) 0.001(5) 0.015(6)
Na2 0.066(9) 0.083(10) 0.080(9) 0.020(8) 0.009(8) 0.007(8)
Na3 0.095(11) 0.129(12) 0.086(11) 0.008(9) -0.009(8) 0.021(9)

loop_
_atom_type_symbol
_atom_type_description
_atom_type_scat_dispersion_real
_atom_type_scat_dispersion_imag
_atom_type_scat_source
C C 0.0033 0.0016 'International Tables Vol C Tables 4.2.6.8 and 6.1.1.4'
H H 0.0000 0.0000 'International Tables Vol C Tables 4.2.6.8 and 6.1.1.4'
N N 0.0061 0.0033 'International Tables Vol C Tables 4.2.6.8 and 6.1.1.4'
O O 0.0106 0.0060 'International Tables Vol C Tables 4.2.6.8 and 6.1.1.4'
Cu Cu 0.3201 1.2651 'International Tables Vol C Tables 4.2.6.8 and 6.1.1.4'
Na Na 0.0362 0.0249 'International Tables Vol C Tables 4.2.6.8 and 6.1.1.4'

loop_
_geom_angle_atom_site_label_1
_geom_angle_atom_site_label_2
_geom_angle_atom_site_label_3
_geom_angle
_geom_angle_site_symmetry_1
_geom_angle_site_symmetry_3
O7 Cu1 N2 88.18(19) . .
O7 Cu1 O1 93.06(17) . .
N2 Cu1 O1 170.2(2) . .
O7 Cu1 O6 162.0(2) . 18_655
N2 Cu1 O6 89.0(2) . 18_655
O1 Cu1 O6 92.70(18) . 18_655
O7 Cu1 Na3 106.5(5) . 5_645
N2 Cu1 Na3 68.6(5) . 5_645
O1 Cu1 Na3 120.1(5) . 5_645
O6 Cu1 Na3 56.1(5) 18_655 5_645
O7 Cu2 N1 88.32(19) . .
O7 Cu2 O3 92.99(17) . 5_645
N1 Cu2 O3 172.2(2) . 5_645
O7 Cu2 O4 160.2(2) . 2_655
N1 Cu2 O4 89.4(2) . 2_655
O3 Cu2 O4 91.90(19) 5_645 2_655
C2 O1 Cu1 115.2(4) . .
C9 O3 Cu2 113.4(4) . 9_654
C9 O3 Na2 126.5(6) . 9_654
Cu2 O3 Na2 97.9(5) 9_654 9_654
C11 O4 Cu2 131.4(4) . 2_654
C9 O5 Na1 169.1(6) . .
C11 O6 Cu1 123.6(4) . 24_656
C11 O6 Na3 138.9(7) . 14
Cu1 O6 Na3 90.2(6) 24_656 14
Cu2 O7 Cu1 120.5(2) . .
C7 N1 N2 107.6(6) . .
C7 N1 Cu2 131.4(5) . .
N2 N1 Cu2 120.4(4) . .
C8 N2 N1 107.1(5) . .
C8 N2 Cu1 132.6(5) . .
N1 N2 Cu1 119.8(4) . .
C5 C1 C4 119.6(5) . .
C5 C1 C2 119.4(5) . .
C4 C1 C2 121.0(5) . .
O2 C2 O1 123.8(6) . .
O2 C2 C1 119.4(6) . .
O1 C2 C1 116.8(5) . .
C4 C3 C10 119.7(6) . .
C4 C3 C9 121.2(5) . .
C10 C3 C9 119.1(6) . .
C3 C4 C1 120.1(5) . .
C12 C5 C1 120.2(6) . .
C10 C12 C5 119.8(5) . .
C10 C12 C11 118.8(5) . .
C5 C12 C11 121.4(5) . .
O4 C11 O6 125.3(5) . .
O4 C11 C12 116.9(6) . .
O6 C11 C12 117.8(5) . .
C12 C10 C3 120.6(6) . .
O5 C9 O3 122.6(6) . .
O5 C9 C3 119.4(6) . .
O3 C9 C3 118.0(5) . .
N2 C8 C6 110.9(7) . .
N1 C7 C6 110.6(7) . .
C7 C6 C8 103.9(7) . .
O5 Na1 O5W 89.3(12) . .
O5 Na1 O2W 88.0(6) . .
O5W Na1 O2W 144.8(13) . .
O5 Na1 O1W 84.5(10) . 10_655
O5W Na1 O1W 59.9(14) . 10_655
O2W Na1 O1W 84.9(10) . 10_655
O5 Na1 O3W 172.3(8) . .
O5W Na1 O3W 90.1(13) . .
O2W Na1 O3W 88.1(8) . .
O1W Na1 O3W 88.6(10) 10_655 .
O5 Na1 O4W 81.2(11) . .
O5W Na1 O4W 67.1(15) . .
O2W Na1 O4W 146.5(12) . .
O1W Na1 O4W 125.0(14) 10_655 .
O3W Na1 O4W 105.7(12) . .
O5 Na1 O1W 100.7(10) . .
O5W Na1 O1W 133.1(16) . .
O2W Na1 O1W 81.8(9) . .
O1W Na1 O1W 165.5(13) 10_655 .
O3W Na1 O1W 85.3(9) . .
O4W Na1 O1W 69.4(13) . .
O5 Na1 Na1 128.8(4) . 7_564
O5W Na1 Na1 141.8(12) . 7_564
O2W Na1 Na1 51.1(4) . 7_564
O1W Na1 Na1 115.4(10) 10_655 7_564
O3W Na1 Na1 51.9(4) . 7_564
O4W Na1 Na1 114.9(12) . 7_564
O1W Na1 Na1 51.0(9) . 7_564
O5 Na1 Na1 120.7(6) . 10_655
O5W Na1 Na1 102.1(13) . 10_655
O2W Na1 Na1 51.1(4) . 10_655
O1W Na1 Na1 55.4(10) 10_655 10_655
O3W Na1 Na1 51.9(4) . 10_655
O4W Na1 Na1 156.4(10) . 10_655
O1W Na1 Na1 111.0(9) . 10_655
Na1 Na1 Na1 60.000(1) 7_564 10_655
Na1 O1W Na1 73.5(12) 7_564 .
Na1 O2W Na1 77.9(8) 10_655 7_564
Na1 O2W Na1 77.9(8) 10_655 .
Na1 O2W Na1 77.9(8) 7_564 .
Na1 O3W Na1 76.1(9) 10_655 .
Na1 O3W Na1 76.1(9) 10_655 7_564
Na1 O3W Na1 76.1(9) . 7_564
Na1 O5W Na3 137(2) . .
Na2 Na2 Na2 119.99(3) 21_656 17_665
Na2 Na2 O3 119.3(11) 21_656 5_645
Na2 Na2 O3 114.2(10) 17_665 5_645
O5W Na3 O7W 131.0(18) . 8_644
O5W Na3 O6 93.5(15) . 14_655
O7W Na3 O6 129.2(14) 8_644 14_655
O5W Na3 Cu1 67.9(13) . 9_654
O7W Na3 Cu1 160.8(14) 8_644 9_654
O6 Na3 Cu1 33.7(3) 14_655 9_654

loop_
_geom_bond_atom_site_label_1
_geom_bond_atom_site_label_2
_geom_bond_distance
_geom_bond_site_symmetry_2
Cu1 O7 1.908(4) .
Cu1 N2 1.953(5) .
Cu1 O1 1.960(4) .
Cu1 O6 1.980(4) 18_655
Cu1 Na3 3.57(3) 5_645
Cu2 O7 1.906(4) .
Cu2 N1 1.942(5) .
Cu2 O3 1.956(4) 5_645
Cu2 O4 1.981(4) 2_655
O1 C2 1.266(7) .
O2 C2 1.225(8) .
O3 C9 1.266(7) .
O3 Cu2 1.956(4) 9_654
O3 Na2 2.94(2) 9_654
O4 C11 1.253(7) .
O4 Cu2 1.981(4) 2_654
O5 C9 1.250(8) .
O5 Na1 2.306(12) .
O6 C11 1.265(7) .
O6 Cu1 1.980(4) 24_656
O6 Na3 2.96(3) 14
N1 C7 1.346(9) .
N1 N2 1.358(7) .
N2 C8 1.335(8) .
C1 C5 1.392(8) .
C1 C4 1.395(8) .
C1 C2 1.517(8) .
C3 C4 1.384(8) .
C3 C10 1.392(8) .
C3 C9 1.497(9) .
C5 C12 1.386(8) .
C12 C10 1.380(8) .
C12 C11 1.495(8) .
C8 C6 1.378(11) .
C7 C6 1.362(11) .
Na1 O5W 2.33(5) .
Na1 O2W 2.34(2) .
Na1 O1W 2.39(4) 10_655
Na1 O3W 2.39(2) .
Na1 O4W 2.41(4) .
Na1 O1W 2.53(4) .
Na1 Na1 2.94(2) 7_564
Na1 Na1 2.94(2) 10_655
O1W Na1 2.39(4) 7_564
O2W Na1 2.34(2) 10_655
O2W Na1 2.34(2) 7_564
O3W Na1 2.39(2) 10_655
O3W Na1 2.39(2) 7_564
O5W Na3 2.34(5) .
Na2 Na2 2.55(2) 21_656
Na2 Na2 2.55(2) 17_665
Na2 O3 2.94(2) 5_645
Na3 O7W 2.50(4) 8_644
Na3 O6 2.96(3) 14_655
Na3 Cu1 3.57(3) 9_654
O7W Na3 2.50(4) 11_546

loop_
_platon_squeeze_void_nr
_platon_squeeze_void_average_x
_platon_squeeze_void_average_y
_platon_squeeze_void_average_z
_platon_squeeze_void_volume
_platon_squeeze_void_count_electrons
1 0.000 0.000 0.500 127.2 36.1
2 0.000 0.500 1.000 127.2 36.1
3 0.145 0.145 0.145 245.5 32.0
4 0.145 0.355 0.645 245.5 32.7
5 0.041 0.041 0.041 7.0 0.7
6 0.041 0.459 0.541 7.1 0.5
7 0.212 0.712 0.788 16.8 -1.2
8 0.212 0.788 0.288 16.8 -1.3
9 0.355 0.645 0.145 245.4 32.0
10 0.355 0.855 0.645 245.3 32.7
11 0.288 0.212 0.788 16.8 -1.2
12 0.288 0.288 0.288 16.8 -1.3
13 0.500 0.500 0.500 127.2 35.5
14 0.500 1.000 0.000 127.2 36.1
15 0.459 0.541 0.041 7.2 0.6
16 0.459 0.959 0.541 7.3 0.5
17 0.645 0.145 0.355 245.4 32.8
18 0.645 0.355 0.855 245.4 33.4
19 0.541 0.041 0.459 7.0 0.7
20 0.541 0.459 0.959 7.2 0.6
21 0.712 0.712 0.712 16.8 -1.1
22 0.712 0.788 0.212 16.8 -1.2
23 0.855 0.645 0.355 245.3 32.7
24 0.855 0.855 0.855 245.2 34.0
25 0.788 0.212 0.712 16.8 -1.1
26 0.788 0.288 0.212 16.8 -1.2
27 0.959 0.541 0.459 7.2 0.7
28 0.959 0.959 0.959 7.4 0.5
